data_2236447
loop_
_publ_author_name
'Geiger, David K.'
'Geiger, H. Cristina'
'Donohoe, James S.'

_publ_section_title
;
 2-Amino-5-nitro-<i>N</i>-[(<i>E</i>)-thiophen-2-ylmethylidene]aniline
;
_journal_coeditor_code LH5523
_journal_issue 10
_journal_name_full 'Acta Crystallographica Section E'
_journal_page_first o2867
_journal_paper_doi 10.1107/S1600536812037464
_journal_volume 68
_journal_year 2012
_chemical_formula_iupac 'C11 H9 N3 O2 S'
_chemical_formula_moiety 'C11 H9 N3 O2 S'
_chemical_formula_sum 'C11 H9 N3 O2 S'
_chemical_formula_weight 247.27
_chemical_name_systematic
;
2-Amino-5-nitro-<i>N</i>-[(<i>E</i>)-thiophen-2-ylmethylidene]aniline
;
_space_group_IT_number 15
_symmetry_cell_setting monoclinic
_symmetry_space_group_name_Hall '-C 2yc'
_symmetry_space_group_name_H-M 'C 1 2/c 1'
_atom_sites_solution_hydrogens geom
_atom_sites_solution_primary direct
_atom_sites_solution_secondary difmap
_audit_creation_method SHELXL-97
_cell_angle_alpha 90.00
_cell_angle_beta 133.396(10)
_cell_angle_gamma 90.00
_cell_formula_units_Z 8
_cell_length_a 24.335(4)
_cell_length_b 7.2084(10)
_cell_length_c 16.932(3)
_cell_measurement_reflns_used 2950
_cell_measurement_temperature 200(2)
_cell_measurement_theta_max 25.03
_cell_measurement_theta_min 2.30
_cell_volume 2158.2(7)
_computing_cell_refinement 'SAINT (Bruker, 2009)'
_computing_data_collection 'APEX2 (Bruker, 2010)'
_computing_data_reduction 'SAINT (Bruker, 2009)'
_computing_molecular_graphics 'XSHELL (Bruker, 2004) and Mercury (Macrae <i>et al.</i>, 2008)'
_computing_publication_material 'publCIF (Westrip, 2010)'
_computing_structure_refinement 'SHELXL97 (Sheldrick, 2008)'
_computing_structure_solution 'SHELXS97 (Sheldrick, 2008)'
_diffrn_ambient_temperature 200(2)
_diffrn_measured_fraction_theta_full 0.996
_diffrn_measured_fraction_theta_max 0.996
_diffrn_measurement_device_type 'Bruker SMART X2S benchtop'
_diffrn_measurement_method '\w scans'
_diffrn_radiation_monochromator 'doubly curved silicon crystal'
_diffrn_radiation_source 'XOS X-beam microfocus source'
_diffrn_radiation_type MoK\a
_diffrn_radiation_wavelength 0.71073
_diffrn_reflns_av_R_equivalents 0.0715
_diffrn_reflns_av_sigmaI/netI 0.0631
_diffrn_reflns_limit_h_max 28
_diffrn_reflns_limit_h_min -25
_diffrn_reflns_limit_k_max 8
_diffrn_reflns_limit_k_min -8
_diffrn_reflns_limit_l_max 20
_diffrn_reflns_limit_l_min -20
_diffrn_reflns_number 6460
_diffrn_reflns_theta_full 25.09
_diffrn_reflns_theta_max 25.09
_diffrn_reflns_theta_min 3.05
_exptl_absorpt_coefficient_mu 0.292
_exptl_absorpt_correction_T_max 0.9439
_exptl_absorpt_correction_T_min 0.8443
_exptl_absorpt_correction_type multi-scan
_exptl_absorpt_process_details '(SADABS; Sheldrick, 1996)'
_exptl_crystal_colour orange
_exptl_crystal_density_diffrn 1.522
_exptl_crystal_density_method 'not measured'
_exptl_crystal_description plate
_exptl_crystal_F_000 1024
_exptl_crystal_size_max 0.60
_exptl_crystal_size_mid 0.30
_exptl_crystal_size_min 0.20
_refine_diff_density_max 0.450
_refine_diff_density_min -0.456
_refine_ls_extinction_method none
_refine_ls_goodness_of_fit_ref 1.088
_refine_ls_hydrogen_treatment mixed
_refine_ls_matrix_type full
_refine_ls_number_parameters 166
_refine_ls_number_reflns 1923
_refine_ls_number_restraints 0
_refine_ls_restrained_S_all 1.088
_refine_ls_R_factor_all 0.0577
_refine_ls_R_factor_gt 0.0503
_refine_ls_shift/su_max 0.000
_refine_ls_shift/su_mean 0.000
_refine_ls_structure_factor_coef Fsqd
_refine_ls_weighting_details 'calc w=1/[\s^2^(Fo^2^)+(0.0862P)^2^+0.1606P] where P=(Fo^2^+2Fc^2^)/3'
_refine_ls_weighting_scheme calc
_refine_ls_wR_factor_gt 0.1302
_refine_ls_wR_factor_ref 0.1378
_reflns_number_gt 1619
_reflns_number_total 1923
_reflns_threshold_expression I>2\s(I)
_cod_data_source_file lh5523.cif
_cod_data_source_block I
_cod_original_cell_volume 2158.3(6)
_cod_original_sg_symbol_H-M 'C 2/c'
_cod_database_code 2236447
_cod_database_fobs_code 2236447

loop_
_symmetry_equiv_pos_as_xyz
'x, y, z'
'-x, y, -z+1/2'
'x+1/2, y+1/2, z'
'-x+1/2, y+1/2, -z+1/2'
'-x, -y, -z'
'x, -y, z-1/2'
'-x+1/2, -y+1/2, -z'
'x+1/2, -y+1/2, z-1/2'

loop_
_atom_site_type_symbol
_atom_site_label
_atom_site_fract_x
_atom_site_fract_y
_atom_site_fract_z
_atom_site_U_iso_or_equiv
_atom_site_adp_type
_atom_site_calc_flag
_atom_site_refinement_flags
_atom_site_occupancy
_atom_site_symmetry_multiplicity
S S1 0.37474(3) -0.02144(9) 0.15352(4) 0.0390(3) Uani d . 1 1
O O1 -0.11073(9) 0.1684(3) -0.18166(15) 0.0536(5) Uani d . 1 1
O O2 -0.06193(9) 0.0037(3) -0.22717(13) 0.0485(5) Uani d . 1 1
N N1 0.23171(10) 0.3033(3) 0.22589(14) 0.0317(4) Uani d . 1 1
H HA 0.2348(12) 0.384(3) 0.268(2) 0.033(6) Uiso d . 1 1
H HB 0.2669(13) 0.292(3) 0.230(2) 0.040(7) Uiso d . 1 1
N N2 0.22136(9) 0.0875(2) 0.08347(13) 0.0246(4) Uani d . 1 1
N N3 -0.05550(10) 0.1071(3) -0.16331(15) 0.0356(5) Uani d . 1 1
C C1 0.16213(10) 0.2554(3) 0.13152(15) 0.0227(4) Uani d . 1 1
C C2 0.15340(11) 0.1461(3) 0.05347(15) 0.0225(4) Uani d . 1 1
C C3 0.08196(11) 0.0985(3) -0.04247(15) 0.0250(5) Uani d . 1 1
H H3 0.0758 0.0245 -0.0945 0.030 Uiso calc R 1 1
C C4 0.01887(11) 0.1588(3) -0.06301(16) 0.0268(5) Uani d . 1 1
C C5 0.02641(12) 0.2658(3) 0.01241(18) 0.0318(5) Uani d . 1 1
H H5 -0.0171 0.3059 -0.0024 0.038 Uiso calc R 1 1
C C6 0.09727(12) 0.3126(3) 0.10818(17) 0.0305(5) Uani d . 1 1
H H6 0.1025 0.3853 0.1598 0.037 Uiso calc R 1 1
C C7 0.21931(11) 0.0503(3) 0.00748(16) 0.0243(4) Uani d . 1 1
H H7 0.1755(11) 0.058(3) -0.0645(17) 0.020(5) Uiso d . 1 1
C C8 0.28411(11) -0.0148(3) 0.02707(16) 0.0242(5) Uani d . 1 1
C C9 0.28193(11) -0.0775(3) -0.05083(16) 0.0285(5) Uani d . 1 1
H H9 0.2371 -0.0815 -0.1260 0.034 Uiso calc R 1 1
C C10 0.35331(12) -0.1360(3) -0.00832(17) 0.0304(5) Uani d . 1 1
H H10 0.3616 -0.1855 -0.0514 0.037 Uiso calc R 1 1
C C11 0.40851(13) -0.1137(3) 0.10053(18) 0.0377(6) Uani d . 1 1
H H11 0.4600 -0.1455 0.1427 0.045 Uiso calc R 1 1

loop_
_atom_site_aniso_label
_atom_site_aniso_U_11
_atom_site_aniso_U_22
_atom_site_aniso_U_33
_atom_site_aniso_U_12
_atom_site_aniso_U_13
_atom_site_aniso_U_23
S1 0.0295(4) 0.0638(5) 0.0252(4) 0.0090(2) 0.0193(3) 0.0003(2)
O1 0.0246(9) 0.0738(13) 0.0535(11) 0.0082(8) 0.0235(8) 0.0051(9)
O2 0.0351(10) 0.0698(12) 0.0314(9) -0.0101(8) 0.0193(8) -0.0121(8)
N1 0.0313(10) 0.0408(11) 0.0265(9) -0.0039(8) 0.0213(9) -0.0060(8)
N2 0.0262(9) 0.0252(9) 0.0284(8) 0.0010(7) 0.0210(8) -0.0007(7)
N3 0.0254(10) 0.0443(11) 0.0340(10) 0.0012(8) 0.0192(8) 0.0081(8)
C1 0.0269(10) 0.0232(9) 0.0238(9) 0.0013(8) 0.0196(8) 0.0035(8)
C2 0.0262(10) 0.0225(10) 0.0253(10) 0.0023(8) 0.0202(9) 0.0041(8)
C3 0.0280(11) 0.0266(11) 0.0255(9) -0.0004(8) 0.0204(9) -0.0007(8)
C4 0.0230(10) 0.0311(11) 0.0282(10) 0.0000(8) 0.0183(9) 0.0031(8)
C5 0.0315(11) 0.0356(11) 0.0413(11) 0.0036(9) 0.0301(10) 0.0046(10)
C6 0.0380(12) 0.0325(11) 0.0344(11) 0.0023(9) 0.0300(10) -0.0015(9)
C7 0.0277(11) 0.0238(10) 0.0256(10) 0.0012(8) 0.0199(9) 0.0037(8)
C8 0.0269(11) 0.0242(10) 0.0288(10) 0.0023(8) 0.0220(10) 0.0043(8)
C9 0.0335(11) 0.0312(11) 0.0286(10) -0.0019(9) 0.0243(10) 0.0016(9)
C10 0.0371(12) 0.0322(11) 0.0377(11) 0.0039(9) 0.0317(11) 0.0020(9)
C11 0.0304(12) 0.0523(14) 0.0373(11) 0.0091(10) 0.0259(10) 0.0046(10)

loop_
_atom_type_symbol
_atom_type_description
_atom_type_scat_dispersion_real
_atom_type_scat_dispersion_imag
_atom_type_scat_source
C C 0.0033 0.0016 'International Tables Vol C Tables 4.2.6.8 and 6.1.1.4'
H H 0.0000 0.0000 'International Tables Vol C Tables 4.2.6.8 and 6.1.1.4'
N N 0.0061 0.0033 'International Tables Vol C Tables 4.2.6.8 and 6.1.1.4'
O O 0.0106 0.0060 'International Tables Vol C Tables 4.2.6.8 and 6.1.1.4'
S S 0.1246 0.1234 'International Tables Vol C Tables 4.2.6.8 and 6.1.1.4'

loop_
_geom_angle_atom_site_label_1
_geom_angle_atom_site_label_2
_geom_angle_atom_site_label_3
_geom_angle
C11 S1 C8 91.44(10)
C1 N1 HA 117.8(14)
C1 N1 HB 118.2(18)
HA N1 HB 119(2)
C7 N2 C2 118.08(16)
O2 N3 O1 122.40(19)
O2 N3 C4 119.38(17)
O1 N3 C4 118.23(19)
N1 C1 C6 120.86(18)
N1 C1 C2 120.42(17)
C6 C1 C2 118.72(17)
C3 C2 N2 124.30(16)
C3 C2 C1 119.68(17)
N2 C2 C1 115.98(17)
C2 C3 C4 119.93(17)
C2 C3 H3 120.0
C4 C3 H3 120.0
C3 C4 C5 121.12(18)
C3 C4 N3 119.41(17)
C5 C4 N3 119.47(17)
C6 C5 C4 119.21(17)
C6 C5 H5 120.4
C4 C5 H5 120.4
C5 C6 C1 121.34(18)
C5 C6 H6 119.3
C1 C6 H6 119.3
N2 C7 C8 123.55(18)
N2 C7 H7 122.0(12)
C8 C7 H7 114.4(12)
C9 C8 C7 125.06(19)
C9 C8 S1 111.09(15)
C7 C8 S1 123.84(15)
C8 C9 C10 112.96(18)
C8 C9 H9 123.5
C10 C9 H9 123.5
C11 C10 C9 112.44(18)
C11 C10 H10 123.8
C9 C10 H10 123.8
C10 C11 S1 112.05(16)
C10 C11 H11 124.0
S1 C11 H11 124.0

loop_
_geom_bond_atom_site_label_1
_geom_bond_atom_site_label_2
_geom_bond_distance
S1 C11 1.713(2)
S1 C8 1.721(2)
O1 N3 1.235(2)
O2 N3 1.232(2)
N1 C1 1.350(3)
N1 HA 0.88(2)
N1 HB 0.81(2)
N2 C7 1.281(3)
N2 C2 1.420(2)
N3 C4 1.440(3)
C1 C6 1.400(3)
C1 C2 1.424(3)
C2 C3 1.378(3)
C3 C4 1.391(2)
C3 H3 0.9500
C4 C5 1.392(3)
C5 C6 1.369(3)
C5 H5 0.9500
C6 H6 0.9500
C7 C8 1.449(3)
C7 H7 0.92(2)
C8 C9 1.360(3)
C9 C10 1.413(3)
C9 H9 0.9500
C10 C11 1.351(3)
C10 H10 0.9500
C11 H11 0.9500

loop_
_geom_hbond_atom_site_label_D
_geom_hbond_atom_site_label_H
_geom_hbond_atom_site_label_A
_geom_hbond_site_symmetry_A
_geom_hbond_distance_DH
_geom_hbond_distance_HA
_geom_hbond_distance_DA
_geom_hbond_angle_DHA
N1 HB O1 8_556 0.81(2) 2.25(2) 2.991(2) 152(2)
N1 HA N2 4 0.88(2) 2.43(3) 3.295(2) 164.9(19)
